data_7025440
loop_
_publ_author_name
'Liu, Dan'
'Zhou, Qi'
'Chen, Yan'
'Yang, Fen'
'Yu, Yang'
'Shi, Zhan'
'Feng, Shouhua'

_publ_section_title
;
 Constructing octa- and hexadecanuclear manganese clusters from
 tetrahedral Mn(III)(3)Mn(II) cores bridged by quinquedentate Schiff base
 and versatile azide groups.
;
_journal_issue 23
_journal_name_full 'Dalton transactions (Cambridge, England : 2003)'
_journal_page_first 5504
_journal_page_last 5508
_journal_paper_doi 10.1039/c000731e
_journal_volume 39
_journal_year 2010
_chemical_formula_moiety 'C72 H99 Cl Mn8 N30 Na2 O36'
_chemical_formula_sum 'C72 H99 Cl Mn8 N30 Na2 O36'
_chemical_formula_weight 2481.76
_chemical_name_systematic
;
?
;
_space_group_IT_number 14
_symmetry_cell_setting monoclinic
_symmetry_space_group_name_Hall '-P 2ybc'
_symmetry_space_group_name_H-M 'P 1 21/c 1'
_atom_sites_solution_hydrogens geom
_atom_sites_solution_primary direct
_atom_sites_solution_secondary difmap
_audit_creation_method SHELXL-97
_cell_angle_alpha 90.00
_cell_angle_beta 93.784(7)
_cell_angle_gamma 90.00
_cell_formula_units_Z 4
_cell_length_a 12.5834(6)
_cell_length_b 33.1543(12)
_cell_length_c 24.264(2)
_cell_measurement_reflns_used 7707
_cell_measurement_temperature 100(2)
_cell_measurement_theta_max 28.4017
_cell_measurement_theta_min 2.8022
_cell_volume 10100.7(10)
_computing_cell_refinement 'CrysAlis RED, Oxford Diffraction Ltd.'
_computing_data_collection 'CrysAlis CCD, Oxford Diffraction Ltd.'
_computing_data_reduction 'CrysAlis RED, Oxford Diffraction Ltd.'
_computing_molecular_graphics 'SHELXL-97 (Sheldrick, 1997)'
_computing_publication_material 'SHELXL-97 (Sheldrick, 1997)'
_computing_structure_refinement 'SHELXL-97 (Sheldrick, 1997)'
_computing_structure_solution 'SHELXS-97 (Sheldrick, 1990)'
_diffrn_ambient_temperature 100(2)
_diffrn_detector_area_resol_mean 8.3367
_diffrn_measured_fraction_theta_full 0.955
_diffrn_measured_fraction_theta_max 0.955
_diffrn_measurement_device_type 'Oxford Diffraction XCalibur 2'
_diffrn_measurement_method 'phi and omega'
_diffrn_radiation_monochromator graphite
_diffrn_radiation_source 'fine-focus sealed tube'
_diffrn_radiation_type MoK\a
_diffrn_radiation_wavelength 0.71073
_diffrn_reflns_av_R_equivalents 0.0504
_diffrn_reflns_av_sigmaI/netI 0.1881
_diffrn_reflns_limit_h_max 13
_diffrn_reflns_limit_h_min -14
_diffrn_reflns_limit_k_max 20
_diffrn_reflns_limit_k_min -39
_diffrn_reflns_limit_l_max 28
_diffrn_reflns_limit_l_min -13
_diffrn_reflns_number 29770
_diffrn_reflns_theta_full 25.00
_diffrn_reflns_theta_max 25.00
_diffrn_reflns_theta_min 8.52
_exptl_absorpt_coefficient_mu 1.098
_exptl_absorpt_correction_T_max 1.00000
_exptl_absorpt_correction_T_min 0.79640
_exptl_absorpt_correction_type multi-scan
_exptl_crystal_colour 'dark brown'
_exptl_crystal_density_diffrn 1.632
_exptl_crystal_density_method 'not measured'
_exptl_crystal_description block
_exptl_crystal_F_000 5072
_exptl_crystal_size_max 0.39
_exptl_crystal_size_mid 0.28
_exptl_crystal_size_min 0.24
_refine_diff_density_max 1.326
_refine_diff_density_min -1.009
_refine_diff_density_rms 0.097
_refine_ls_extinction_method none
_refine_ls_goodness_of_fit_ref 0.839
_refine_ls_hydrogen_treatment mixed
_refine_ls_matrix_type full
_refine_ls_number_parameters 1431
_refine_ls_number_reflns 16973
_refine_ls_number_restraints 182
_refine_ls_restrained_S_all 3.091
_refine_ls_R_factor_all 0.1323
_refine_ls_R_factor_gt 0.0600
_refine_ls_shift/su_max 0.005
_refine_ls_shift/su_mean 0.000
_refine_ls_structure_factor_coef Fsqd
_refine_ls_weighting_details 'calc w=1/[\s^2^(Fo^2^)+(0.0686P)^2^+0.0000P] where P=(Fo^2^+2Fc^2^)/3'
_refine_ls_weighting_scheme calc
_refine_ls_wR_factor_gt 0.1341
_refine_ls_wR_factor_ref 0.1469
_reflns_number_gt 7911
_reflns_number_total 16973
_reflns_threshold_expression >2sigma(I)
_cod_data_source_file c000731e.txt
_cod_data_source_block sad
_cod_original_cell_volume 10100.6(11)
_cod_original_sg_symbol_H-M P2(1)/c
_cod_database_code 7025440

loop_
_symmetry_equiv_pos_as_xyz
'x, y, z'
'-x, y+1/2, -z+1/2'
'-x, -y, -z'
'x, -y-1/2, z-1/2'

loop_
_atom_site_label
_atom_site_type_symbol
_atom_site_fract_x
_atom_site_fract_y
_atom_site_fract_z
_atom_site_U_iso_or_equiv
_atom_site_adp_type
_atom_site_occupancy
_atom_site_symmetry_multiplicity
_atom_site_calc_flag
_atom_site_refinement_flags
Mn1 Mn 0.1626(3) 0.19749(9) 0.35014(15) 0.0218(9) Uani 1 1 d .
Mn2 Mn 0.2522(3) 0.28789(10) 0.35144(15) 0.0236(9) Uani 1 1 d .
Mn3 Mn -0.0572(3) 0.13293(9) 0.35733(16) 0.0225(9) Uani 1 1 d .
Mn4 Mn 0.1777(3) 0.10055(10) 0.40732(15) 0.0222(9) Uani 1 1 d .
Mn5 Mn 0.1244(3) 0.10663(9) 0.27538(14) 0.0196(8) Uani 1 1 d .
Mn6 Mn 0.3767(3) 0.36162(10) 0.27328(15) 0.0241(9) Uani 1 1 d D
Mn7 Mn 0.4214(3) 0.36602(10) 0.40265(15) 0.0224(9) Uani 1 1 d .
Mn8 Mn 0.1858(3) 0.39027(10) 0.36371(16) 0.0262(9) Uani 1 1 d U
Na1 Na 0.0017(7) 0.0305(2) 0.3463(4) 0.024(2) Uani 1 1 d .
Na2 Na 0.3851(7) 0.4580(2) 0.3333(4) 0.026(2) Uani 1 1 d .
Cl1 Cl 0.3016(4) 0.08391(17) 0.3307(3) 0.0281(14) Uani 1 1 d .
O1 O 0.0755(11) 0.1083(4) 0.3481(6) 0.018(3) Uani 1 1 d .
O2 O 0.3227(12) 0.3782(4) 0.3407(7) 0.023(4) Uani 1 1 d .
O3 O -0.1263(12) 0.0820(4) 0.3556(7) 0.025(4) Uani 1 1 d .
O4 O -0.1810(12) 0.0064(4) 0.3410(7) 0.027(4) Uani 1 1 d .
O5 O -0.0017(12) 0.1856(4) 0.3566(7) 0.026(4) Uani 1 1 d .
O6 O -0.223(3) 0.2658(11) 0.3154(17) 0.141(12) Uani 1 1 d DU
O7 O -0.2421(19) 0.2114(7) 0.4596(10) 0.076(7) Uani 1 1 d DU
O8 O 0.0835(11) 0.0517(4) 0.2663(6) 0.022(4) Uani 1 1 d .
O9 O 0.0752(13) -0.0253(4) 0.2936(7) 0.028(4) Uani 1 1 d .
O10 O 0.1663(12) 0.1615(4) 0.2771(6) 0.025(4) Uani 1 1 d .
O11 O 0.3908(16) 0.1226(6) 0.1658(9) 0.055(6) Uani 1 1 d .
H11 H 0.4550 0.1237 0.1741 0.083 Uiso 1 1 calc R
O12 O 0.088(3) 0.1570(12) 0.1090(15) 0.066(11) Uani 0.60 1 d P
H12 H 0.0690 0.1771 0.0911 0.099 Uiso 0.60 1 calc PR
O12' O 0.205(5) 0.2032(13) 0.117(2) 0.065(16) Uani 0.40 1 d P
H12' H 0.1946 0.2092 0.0844 0.097 Uiso 0.40 1 calc PR
O13 O 0.1276(11) 0.0476(4) 0.4193(6) 0.022(4) Uani 1 1 d .
O14 O 0.0225(13) -0.0202(4) 0.4228(7) 0.027(4) Uani 1 1 d .
O15 O 0.2210(12) 0.1550(4) 0.4105(7) 0.025(4) Uani 1 1 d .
O16 O 0.274(2) 0.1211(7) 0.5789(9) 0.074(7) Uani 1 1 d .
H16 H 0.2363 0.1291 0.6029 0.111 Uiso 1 1 calc R
O17 O 0.4930(18) 0.1680(6) 0.5204(10) 0.072(7) Uani 1 1 d .
H17 H 0.5550 0.1660 0.5328 0.108 Uiso 1 1 calc R
O18 O 0.2061(13) 0.4462(4) 0.3543(8) 0.035(4) Uani 1 1 d .
O19 O 0.2580(13) 0.5182(4) 0.3203(7) 0.031(4) Uani 1 1 d .
O20 O 0.1452(12) 0.3358(4) 0.3638(7) 0.023(4) Uani 1 1 d .
O21 O -0.0027(15) 0.3707(5) 0.5091(8) 0.045(5) Uani 1 1 d .
H21 H 0.0504 0.3803 0.5256 0.067 Uiso 1 1 calc R
O22 O -0.1789(14) 0.3268(5) 0.4068(9) 0.054(6) Uani 1 1 d .
H22 H -0.1594 0.3118 0.3826 0.080 Uiso 1 1 calc R
O23 O 0.4299(13) 0.4143(4) 0.2596(6) 0.028(4) Uani 1 1 d .
O24 O 0.4955(13) 0.4889(4) 0.2662(7) 0.028(4) Uani 1 1 d .
O25 O 0.3276(12) 0.3083(4) 0.2809(7) 0.027(4) Uani 1 1 d .
O26 O 0.518(4) 0.2323(12) 0.2223(18) 0.063(12) Uani 0.50 1 d P
H26 H 0.4673 0.2279 0.2005 0.094 Uiso 0.50 1 calc PR
O26' O 0.628(3) 0.2817(11) 0.223(2) 0.073(16) Uani 0.50 1 d P
H26' H 0.6280 0.2997 0.1995 0.110 Uiso 0.50 1 calc PR
O27 O 0.489(4) 0.2812(9) 0.1099(14) 0.136(14) Uani 1 1 d U
H27 H 0.5329 0.2645 0.1223 0.204 Uiso 1 1 calc .
O28 O 0.4734(13) 0.4198(4) 0.4054(7) 0.028(4) Uani 1 1 d .
O29 O 0.4917(12) 0.4984(4) 0.4039(7) 0.025(4) Uani 1 1 d .
O30 O 0.3727(12) 0.3118(4) 0.4081(7) 0.024(4) Uani 1 1 d .
O31 O 0.590(4) 0.2472(17) 0.517(2) 0.091(16) Uani 0.50 1 d P
H31 H 0.5422 0.2446 0.5381 0.136 Uiso 0.50 1 calc PR
O31' O 0.699(4) 0.2860(14) 0.473(2) 0.11(2) Uani 0.50 1 d PD
H31' H 0.7476 0.2737 0.4891 0.163 Uiso 0.50 1 calc PR
O32 O 0.4726(18) 0.3382(6) 0.5765(9) 0.063(6) Uani 1 1 d .
H32 H 0.5279 0.3281 0.5900 0.095 Uiso 1 1 calc R
N1 N 0.1238(18) 0.2548(6) 0.2981(10) 0.029(5) Uani 1 1 d .
N2 N 0.062(3) 0.2641(8) 0.2655(16) 0.071(9) Uani 1 1 d .
N3 N -0.002(5) 0.2741(14) 0.229(3) 0.19(3) Uani 1 1 d .
N4 N 0.3249(17) 0.2251(6) 0.3404(9) 0.029(5) Uani 1 1 d .
N5 N 0.409(2) 0.2105(6) 0.3348(9) 0.033(5) Uani 1 1 d .
N6 N 0.490(2) 0.1949(8) 0.3287(12) 0.059(8) Uani 1 1 d .
N7 N 0.1702(17) 0.2492(6) 0.4155(11) 0.032(5) Uani 1 1 d .
N8 N 0.174(2) 0.2507(6) 0.4605(15) 0.056(8) Uani 1 1 d .
N9 N 0.178(5) 0.2520(11) 0.5108(17) 0.15(2) Uani 1 1 d .
N10 N -0.0588(15) 0.1286(5) 0.2557(9) 0.016(4) Uani 1 1 d U
N11 N -0.102(2) 0.1409(8) 0.2212(15) 0.052(7) Uani 1 1 d .
N12 N -0.157(3) 0.1545(13) 0.1797(16) 0.109(13) Uani 1 1 d .
N13 N -0.0011(13) 0.1251(5) 0.4533(8) 0.014(4) Uani 1 1 d DU
N14 N -0.012(3) 0.1407(11) 0.4895(14) 0.100(11) Uani 1 1 d DU
N15 N -0.045(3) 0.1558(12) 0.5285(16) 0.117(12) Uani 1 1 d DU
N16 N 0.2769(16) 0.3880(6) 0.4485(9) 0.033(5) Uani 1 1 d .
N17 N 0.2502(17) 0.4026(6) 0.4894(9) 0.030(5) Uani 1 1 d .
N18 N 0.223(2) 0.4170(7) 0.5297(11) 0.062(8) Uani 1 1 d .
N19 N 0.532(3) 0.3475(7) 0.3340(9) 0.034(7) Uani 1 1 d .
N20 N 0.601(3) 0.3543(8) 0.3239(15) 0.055(9) Uani 1 1 d .
N21 N 0.693(3) 0.3652(12) 0.3048(15) 0.099(11) Uani 1 1 d .
N22 N 0.223(3) 0.3751(10) 0.2142(16) 0.090(10) Uani 1 1 d DU
N23 N 0.169(2) 0.3797(8) 0.2443(13) 0.058(7) Uani 1 1 d DU
N24 N 0.106(3) 0.3896(11) 0.2715(17) 0.101(10) Uani 1 1 d DU
N25 N -0.1929(16) 0.1617(5) 0.3654(9) 0.027(5) Uani 1 1 d .
N26 N 0.1780(15) 0.1090(6) 0.2001(8) 0.026(5) Uani 1 1 d .
N27 N 0.2907(16) 0.0935(6) 0.4685(8) 0.029(5) Uani 1 1 d .
N28 N 0.0483(15) 0.3989(5) 0.3986(9) 0.027(5) Uani 1 1 d .
N29 N 0.4458(17) 0.3387(6) 0.2092(8) 0.032(5) Uani 1 1 d .
N30 N 0.5239(15) 0.3495(5) 0.4647(8) 0.023(5) Uani 1 1 d .
C1 C -0.2603(18) 0.0321(6) 0.3545(10) 0.021(5) Uani 1 1 d .
C2 C -0.3622(19) 0.0215(7) 0.3618(10) 0.027(6) Uani 1 1 d .
H2 H -0.3817 -0.0055 0.3590 0.033 Uiso 1 1 calc R
C3 C -0.4394(19) 0.0503(8) 0.3734(10) 0.029(6) Uani 1 1 d .
H3 H -0.5086 0.0423 0.3794 0.035 Uiso 1 1 calc R
C4 C -0.4125(18) 0.0891(7) 0.3759(10) 0.028(6) Uani 1 1 d .
H4 H -0.4648 0.1082 0.3817 0.034 Uiso 1 1 calc R
C5 C -0.3065(18) 0.1024(7) 0.3700(10) 0.024(5) Uani 1 1 d .
C6 C -0.2284(18) 0.0728(7) 0.3603(10) 0.024(6) Uani 1 1 d .
C7 C -0.285(2) 0.1451(7) 0.3714(11) 0.030(6) Uani 1 1 d .
H7 H -0.3420 0.1623 0.3770 0.037 Uiso 1 1 calc R
C8 C -0.1838(19) 0.2071(7) 0.3676(11) 0.034(6) Uani 1 1 d D
C9 C -0.074(4) 0.2147(13) 0.384(2) 0.045(12) Uani 0.60 1 d PU
C9' C -0.075(5) 0.2148(19) 0.334(3) 0.037(16) Uani 0.40 1 d PU
C10' C -0.270(4) 0.2303(15) 0.342(3) 0.048(15) Uani 0.50 1 d PDU
C10 C -0.219(5) 0.2198(14) 0.311(2) 0.045(14) Uani 0.50 1 d PDU
C11 C -0.276(3) 0.2223(16) 0.399(2) 0.051(15) Uani 0.50 1 d PDU
C11' C -0.154(4) 0.2176(18) 0.4241(17) 0.055(17) Uani 0.50 1 d PDU
C12 C -0.213(2) -0.0323(7) 0.3185(13) 0.038(7) Uani 1 1 d .
H12A H -0.1509 -0.0476 0.3107 0.057 Uiso 1 1 calc R
H12B H -0.2569 -0.0285 0.2850 0.057 Uiso 1 1 calc R
H12C H -0.2525 -0.0466 0.3448 0.057 Uiso 1 1 calc R
C13 C 0.1247(18) -0.0164(7) 0.2454(10) 0.022(5) Uani 1 1 d .
C14 C 0.1702(19) -0.0449(7) 0.2130(10) 0.027(6) Uani 1 1 d .
H14 H 0.1691 -0.0720 0.2229 0.032 Uiso 1 1 calc R
C15 C 0.2183(19) -0.0330(7) 0.1651(11) 0.032(6) Uani 1 1 d .
H15 H 0.2481 -0.0523 0.1429 0.038 Uiso 1 1 calc R
C16 C 0.2213(18) 0.0063(7) 0.1510(10) 0.025(6) Uani 1 1 d .
H16A H 0.2525 0.0139 0.1188 0.030 Uiso 1 1 calc R
C17 C 0.1773(18) 0.0368(7) 0.1848(10) 0.024(6) Uani 1 1 d .
C18 C 0.1271(17) 0.0251(7) 0.2323(10) 0.021(5) Uani 1 1 d .
C19 C 0.1940(18) 0.0775(7) 0.1695(10) 0.026(6) Uani 1 1 d .
H19 H 0.2184 0.0821 0.1347 0.032 Uiso 1 1 calc R
C20 C 0.216(2) 0.1495(7) 0.1848(10) 0.033(7) Uani 1 1 d .
C21 C 0.165(3) 0.1788(8) 0.2236(11) 0.044(7) Uani 1 1 d .
H21A H 0.2045 0.2040 0.2252 0.052 Uiso 1 1 calc R
H21B H 0.0926 0.1845 0.2101 0.052 Uiso 1 1 calc R
C22 C 0.337(2) 0.1507(9) 0.1981(14) 0.051(9) Uani 1 1 d .
H22A H 0.3636 0.1776 0.1912 0.061 Uiso 1 1 calc R
H22B H 0.3528 0.1446 0.2369 0.061 Uiso 1 1 calc R
C23 C 0.192(4) 0.1597(8) 0.1237(13) 0.059(10) Uani 1 1 d .
C24 C 0.076(2) -0.0670(7) 0.3087(11) 0.037(7) Uani 1 1 d .
H24A H 0.0408 -0.0703 0.3423 0.055 Uiso 1 1 calc R
H24B H 0.1483 -0.0762 0.3141 0.055 Uiso 1 1 calc R
H24C H 0.0396 -0.0824 0.2798 0.055 Uiso 1 1 calc R
C25 C 0.1245(19) -0.0211(7) 0.4464(10) 0.027(6) Uani 1 1 d .
C26 C 0.176(2) -0.0541(7) 0.4701(11) 0.032(6) Uani 1 1 d .
H26A H 0.1411 -0.0788 0.4691 0.038 Uiso 1 1 calc R
C27 C 0.277(2) -0.0518(8) 0.4948(11) 0.037(7) Uani 1 1 d .
H27A H 0.3108 -0.0749 0.5088 0.044 Uiso 1 1 calc R
C28 C 0.328(2) -0.0143(7) 0.4987(10) 0.032(6) Uani 1 1 d .
H28 H 0.3941 -0.0121 0.5175 0.039 Uiso 1 1 calc R
C29 C 0.278(2) 0.0202(7) 0.4742(10) 0.025(6) Uani 1 1 d .
C30 C 0.179(2) 0.0175(7) 0.4459(10) 0.026(6) Uani 1 1 d .
C31 C 0.327(2) 0.0589(7) 0.4875(10) 0.028(6) Uani 1 1 d .
H31A H 0.3879 0.0591 0.5113 0.034 Uiso 1 1 calc R
C32 C 0.335(2) 0.1329(7) 0.4891(11) 0.034(6) Uani 1 1 d .
C33 C 0.326(2) 0.1601(7) 0.4385(13) 0.040(7) Uani 1 1 d .
H33A H 0.3361 0.1880 0.4495 0.048 Uiso 1 1 calc R
H33B H 0.3804 0.1530 0.4137 0.059 Uiso 1 1 calc R
C34 C 0.265(3) 0.1475(9) 0.5334(14) 0.057(9) Uani 1 1 d .
H34A H 0.2861 0.1745 0.5450 0.068 Uiso 1 1 calc R
H34B H 0.1911 0.1485 0.5189 0.085 Uiso 1 1 calc R
C35 C 0.450(3) 0.1291(8) 0.5107(15) 0.053(8) Uani 1 1 d .
H35A H 0.4541 0.1137 0.5447 0.064 Uiso 1 1 calc R
H35B H 0.4899 0.1150 0.4839 0.064 Uiso 1 1 calc R
C36 C -0.047(2) -0.0497(7) 0.4430(12) 0.037(7) Uani 1 1 d .
H36A H -0.1165 -0.0471 0.4240 0.056 Uiso 1 1 calc R
H36B H -0.0533 -0.0458 0.4819 0.056 Uiso 1 1 calc R
H36C H -0.0197 -0.0762 0.4367 0.056 Uiso 1 1 calc R
C37 C 0.1748(19) 0.5164(6) 0.3553(11) 0.026(6) Uani 1 1 d .
C38 C 0.1203(19) 0.5497(7) 0.3721(11) 0.030(6) Uani 1 1 d .
H38 H 0.1388 0.5753 0.3603 0.036 Uiso 1 1 calc R
C39 C 0.037(2) 0.5450(7) 0.4070(11) 0.033(6) Uani 1 1 d .
H39 H 0.0012 0.5674 0.4195 0.040 Uiso 1 1 calc R
C40 C 0.0076(19) 0.5066(7) 0.4228(11) 0.030(6) Uani 1 1 d .
H40 H -0.0470 0.5035 0.4466 0.035 Uiso 1 1 calc R
C41 C 0.0593(19) 0.4724(7) 0.4036(11) 0.027(6) Uani 1 1 d .
C42 C 0.1463(19) 0.4768(7) 0.3713(11) 0.027(6) Uani 1 1 d .
C43 C 0.0144(19) 0.4330(7) 0.4149(11) 0.030(6) Uani 1 1 d .
H43 H -0.0447 0.4326 0.4360 0.036 Uiso 1 1 calc R
C44 C -0.0074(18) 0.3598(6) 0.4093(11) 0.026(6) Uani 1 1 d .
C45 C 0.0304(19) 0.3310(7) 0.3662(11) 0.030(6) Uani 1 1 d .
H45A H 0.0139 0.3034 0.3760 0.036 Uiso 1 1 calc R
H45B H -0.0052 0.3369 0.3304 0.036 Uiso 1 1 calc R
C46 C 0.029(2) 0.3446(7) 0.4668(11) 0.031(6) Uani 1 1 d .
H46A H -0.0013 0.3180 0.4721 0.037 Uiso 1 1 calc R
H46B H 0.1057 0.3420 0.4696 0.037 Uiso 1 1 calc R
C47 C -0.129(2) 0.3648(7) 0.4025(13) 0.037(7) Uani 1 1 d .
H47A H -0.1523 0.3827 0.4308 0.045 Uiso 1 1 calc R
H47B H -0.1487 0.3766 0.3667 0.045 Uiso 1 1 calc R
C48 C 0.262(2) 0.5539(8) 0.2873(12) 0.042(7) Uani 1 1 d .
H48A H 0.3219 0.5525 0.2649 0.064 Uiso 1 1 calc R
H48B H 0.2693 0.5771 0.3110 0.064 Uiso 1 1 calc R
H48C H 0.1976 0.5562 0.2640 0.064 Uiso 1 1 calc R
C49 C 0.5371(18) 0.4655(7) 0.2255(10) 0.024(6) Uani 1 1 d .
C50 C 0.6106(19) 0.4790(7) 0.1898(11) 0.029(6) Uani 1 1 d .
H50 H 0.6371 0.5051 0.1935 0.035 Uiso 1 1 calc R
C51 C 0.6454(19) 0.4542(7) 0.1487(11) 0.030(6) Uani 1 1 d .
H51 H 0.6928 0.4639 0.1240 0.036 Uiso 1 1 calc R
C52 C 0.609(2) 0.4153(8) 0.1449(11) 0.033(6) Uani 1 1 d .
H52 H 0.6322 0.3987 0.1173 0.040 Uiso 1 1 calc R
C53 C 0.537(2) 0.3996(7) 0.1821(10) 0.027(6) Uani 1 1 d .
C54 C 0.4992(19) 0.4257(7) 0.2233(10) 0.025(6) Uani 1 1 d .
C55 C 0.508(2) 0.3580(8) 0.1778(11) 0.039(7) Uani 1 1 d .
H55 H 0.5363 0.3433 0.1496 0.047 Uiso 1 1 calc R
C56 C 0.428(2) 0.2941(7) 0.2010(10) 0.037(7) Uani 1 1 d DU
C57 C 0.327(2) 0.2859(7) 0.2301(11) 0.036(7) Uani 1 1 d .
H57A H 0.2652 0.2937 0.2062 0.043 Uiso 1 1 calc R
H57B H 0.3213 0.2573 0.2378 0.043 Uiso 1 1 calc R
C58 C 0.522(2) 0.2734(8) 0.2351(15) 0.052(9) Uani 1 1 d .
C59 C 0.410(4) 0.2826(11) 0.1410(13) 0.082(11) Uani 1 1 d DU
H59A H 0.3766 0.2562 0.1397 0.098 Uiso 1 1 calc R
H59B H 0.3585 0.3014 0.1241 0.098 Uiso 1 1 calc R
C60 C 0.533(2) 0.5301(7) 0.2705(12) 0.034(6) Uani 1 1 d .
H60A H 0.5003 0.5435 0.3001 0.052 Uiso 1 1 calc R
H60B H 0.5152 0.5440 0.2364 0.052 Uiso 1 1 calc R
H60C H 0.6091 0.5302 0.2778 0.052 Uiso 1 1 calc R
C61 C 0.567(2) 0.4782(7) 0.4367(10) 0.025(6) Uani 1 1 d .
C62 C 0.6495(19) 0.4959(7) 0.4688(10) 0.026(6) Uani 1 1 d .
H62 H 0.6565 0.5239 0.4692 0.031 Uiso 1 1 calc R
C63 C 0.722(2) 0.4723(8) 0.5005(10) 0.031(6) Uani 1 1 d .
H63 H 0.7797 0.4844 0.5199 0.037 Uiso 1 1 calc R
C64 C 0.7084(19) 0.4319(8) 0.5029(11) 0.033(6) Uani 1 1 d .
H64 H 0.7559 0.4165 0.5252 0.039 Uiso 1 1 calc R
C65 C 0.6234(19) 0.4123(7) 0.4723(10) 0.024(6) Uani 1 1 d .
C66 C 0.5526(19) 0.4351(7) 0.4372(10) 0.024(6) Uani 1 1 d .
C67 C 0.604(2) 0.3702(7) 0.4845(10) 0.029(6) Uani 1 1 d .
H67 H 0.6529 0.3572 0.5086 0.035 Uiso 1 1 calc R
C68 C 0.5044(17) 0.3078(7) 0.4864(9) 0.025(6) Uani 1 1 d D
C69 C 0.449(2) 0.2862(7) 0.4372(12) 0.035(7) Uani 1 1 d .
H69A H 0.5014 0.2775 0.4123 0.042 Uiso 1 1 calc R
H69B H 0.4129 0.2624 0.4500 0.042 Uiso 1 1 calc R
C70 C 0.605(2) 0.2864(9) 0.5068(14) 0.056(9) Uani 1 1 d DU
C71 C 0.428(2) 0.3127(8) 0.5320(11) 0.043(7) Uani 1 1 d D
H71A H 0.3620 0.3244 0.5166 0.051 Uiso 1 1 calc R
H71B H 0.4121 0.2863 0.5467 0.051 Uiso 1 1 calc R
C72 C 0.490(2) 0.5418(7) 0.4105(10) 0.029(6) Uani 1 1 d .
H72A H 0.4349 0.5531 0.3860 0.044 Uiso 1 1 calc R
H72B H 0.5577 0.5528 0.4020 0.044 Uiso 1 1 calc R
H72C H 0.4766 0.5483 0.4480 0.044 Uiso 1 1 calc R
O1W O 0.829(2) 0.3380(9) 0.5596(12) 0.080(8) Uani 1 1 d D
O2W O 0.633(3) 0.1933(12) 0.1508(16) 0.052(11) Uani 0.50 1 d P
O3W O 0.704(3) 0.1577(12) 0.5407(18) 0.056(11) Uani 0.50 1 d PU
O4W O 0.574(4) 0.1395(17) 0.238(2) 0.094(17) Uani 0.50 1 d P
O5W O 0.837(5) 0.3415(16) 0.223(3) 0.11(2) Uani 0.50 1 d P
O6W O 0.005(3) 0.1904(10) 0.6280(16) 0.054(11) Uani 0.50 1 d PD
O7W O 0.874(5) 0.2549(16) 0.539(4) 0.15(3) Uani 0.50 1 d P
H1WA H 0.883(19) 0.348(10) 0.547(15) 0.080 Uiso 1 1 d D
H1WB H 0.81(3) 0.319(9) 0.538(14) 0.080 Uiso 1 1 d D

loop_
_atom_site_aniso_label
_atom_site_aniso_U_11
_atom_site_aniso_U_22
_atom_site_aniso_U_33
_atom_site_aniso_U_23
_atom_site_aniso_U_13
_atom_site_aniso_U_12
Mn1 0.026(2) 0.0130(17) 0.027(2) -0.0033(16) 0.0016(17) -0.0003(14)
Mn2 0.029(2) 0.0127(17) 0.030(2) -0.0019(16) 0.0062(18) -0.0010(15)
Mn3 0.0205(19) 0.0132(17) 0.034(2) -0.0016(16) 0.0041(17) 0.0028(14)
Mn4 0.027(2) 0.0163(18) 0.023(2) -0.0006(16) -0.0026(17) 0.0035(15)
Mn5 0.0261(19) 0.0144(17) 0.0186(19) -0.0025(15) 0.0037(16) -0.0016(15)
Mn6 0.035(2) 0.0159(17) 0.021(2) 0.0016(16) -0.0004(17) -0.0070(16)
Mn7 0.028(2) 0.0135(17) 0.025(2) 0.0000(16) 0.0008(17) 0.0007(15)
Mn8 0.026(2) 0.0121(17) 0.041(2) 0.0003(17) 0.0043(18) 0.0012(15)
Na1 0.022(5) 0.021(5) 0.028(5) 0.000(4) 0.006(4) 0.002(4)
Na2 0.030(5) 0.017(4) 0.031(6) 0.001(4) 0.002(4) 0.000(4)
Cl1 0.022(3) 0.030(3) 0.033(4) -0.006(3) 0.003(3) 0.005(3)
O1 0.019(8) 0.021(8) 0.014(8) 0.001(7) 0.003(7) 0.001(6)
O2 0.026(9) 0.014(7) 0.030(10) 0.004(7) 0.003(8) 0.000(7)
O3 0.020(9) 0.015(8) 0.041(11) -0.004(8) 0.009(8) 0.000(7)
O4 0.028(9) 0.016(8) 0.036(10) -0.006(7) 0.002(8) -0.004(7)
O5 0.024(9) 0.014(8) 0.039(11) -0.004(7) 0.001(8) 0.004(7)
O6 0.141(13) 0.140(13) 0.143(13) 0.002(4) 0.008(4) -0.001(4)
O7 0.088(13) 0.062(12) 0.081(14) -0.012(11) 0.031(12) 0.005(10)
O8 0.024(9) 0.018(8) 0.025(9) -0.004(7) 0.007(7) -0.002(7)
O9 0.038(10) 0.017(8) 0.031(10) 0.002(7) 0.015(9) 0.002(7)
O10 0.036(10) 0.016(8) 0.023(9) -0.008(7) 0.008(8) -0.003(7)
O11 0.054(12) 0.056(12) 0.058(14) -0.020(11) 0.024(11) -0.021(10)
O12 0.08(3) 0.08(3) 0.03(2) 0.02(2) -0.01(2) 0.02(2)
O12' 0.13(5) 0.03(3) 0.03(3) 0.02(2) 0.00(3) 0.00(3)
O13 0.024(8) 0.016(8) 0.026(9) 0.003(7) 0.001(7) 0.008(7)
O14 0.028(9) 0.022(8) 0.031(10) 0.007(7) 0.008(8) -0.001(7)
O15 0.024(9) 0.019(8) 0.032(10) -0.006(7) -0.007(8) 0.001(7)
O16 0.112(19) 0.078(16) 0.030(13) -0.005(12) 0.001(13) 0.025(14)
O17 0.065(14) 0.056(14) 0.089(18) -0.018(13) -0.045(13) -0.009(11)
O18 0.038(10) 0.013(8) 0.055(12) -0.004(8) 0.009(9) 0.001(7)
O19 0.038(10) 0.016(8) 0.038(11) 0.002(8) 0.000(9) 0.001(7)
O20 0.026(9) 0.012(7) 0.033(10) -0.005(7) 0.007(8) -0.002(6)
O21 0.059(12) 0.035(11) 0.041(12) -0.011(9) 0.013(11) -0.004(10)
O22 0.047(12) 0.029(10) 0.085(16) -0.016(11) 0.011(12) -0.004(9)
O23 0.040(10) 0.019(8) 0.023(9) 0.002(7) 0.000(8) -0.009(7)
O24 0.039(10) 0.017(8) 0.028(10) 0.003(7) -0.001(8) -0.009(7)
O25 0.037(10) 0.018(8) 0.025(10) -0.001(7) 0.002(8) -0.007(7)
O26 0.08(3) 0.04(2) 0.06(3) -0.02(2) -0.01(3) 0.01(2)
O26' 0.06(3) 0.03(2) 0.14(4) 0.04(2) 0.07(3) 0.010(19)
O27 0.22(4) 0.09(2) 0.10(2) -0.029(18) 0.07(3) -0.04(2)
O28 0.033(9) 0.017(8) 0.033(10) 0.002(8) -0.009(8) 0.000(7)
O29 0.033(9) 0.015(8) 0.028(10) -0.004(7) 0.000(8) -0.007(7)
O30 0.034(9) 0.013(8) 0.025(9) 0.004(7) 0.001(8) 0.005(7)
O31 0.10(4) 0.09(4) 0.09(4) 0.01(3) 0.00(3) 0.02(3)
O31' 0.16(5) 0.08(3) 0.10(4) 0.03(3) 0.09(4) 0.07(4)
O32 0.080(15) 0.065(14) 0.045(14) -0.012(12) 0.012(12) 0.008(12)
N1 0.031(12) 0.017(11) 0.036(14) 0.003(10) -0.010(11) 0.002(9)
N2 0.09(2) 0.031(15) 0.09(3) -0.014(17) -0.02(2) 0.009(15)
N3 0.21(5) 0.11(3) 0.22(6) -0.02(4) -0.19(5) 0.05(3)
N4 0.029(12) 0.019(10) 0.039(14) -0.002(10) 0.006(11) 0.003(9)
N5 0.038(15) 0.029(12) 0.032(13) 0.008(10) 0.001(11) -0.010(12)
N6 0.029(14) 0.058(16) 0.09(2) 0.009(15) 0.017(14) 0.019(12)
N7 0.042(14) 0.013(10) 0.042(15) -0.003(11) 0.010(13) -0.002(9)
N8 0.09(2) 0.013(12) 0.07(2) 0.006(14) 0.033(19) 0.014(12)
N9 0.34(7) 0.07(2) 0.06(2) 0.00(2) 0.06(4) 0.02(3)
N10 0.019(9) 0.011(9) 0.017(10) 0.001(8) -0.006(8) 0.002(7)
N11 0.049(17) 0.039(16) 0.07(2) -0.026(16) 0.011(17) -0.002(13)
N12 0.13(3) 0.13(3) 0.06(2) 0.01(2) -0.03(2) 0.05(3)
N13 0.018(7) 0.009(6) 0.015(7) 0.008(5) -0.001(6) 0.001(5)
N14 0.102(17) 0.102(17) 0.096(17) 0.008(14) 0.014(15) 0.010(14)
N15 0.118(12) 0.117(12) 0.116(12) -0.002(4) 0.009(4) 0.002(4)
N16 0.030(12) 0.036(12) 0.033(13) -0.007(11) 0.003(11) 0.007(10)
N17 0.044(14) 0.019(10) 0.028(13) 0.002(10) 0.005(11) -0.008(9)
N18 0.12(2) 0.039(14) 0.033(15) -0.012(12) 0.029(16) -0.007(15)
N19 0.068(19) 0.016(11) 0.021(12) -0.004(9) 0.015(15) 0.003(13)
N20 0.042(18) 0.033(15) 0.08(2) -0.024(16) -0.052(18) 0.016(15)
N21 0.07(2) 0.14(3) 0.08(3) -0.01(2) 0.00(2) -0.02(2)
N22 0.095(11) 0.085(11) 0.090(11) 0.004(7) 0.006(7) 0.002(7)
N23 0.063(9) 0.051(9) 0.060(9) 0.005(7) 0.003(7) 0.004(7)
N24 0.101(11) 0.102(11) 0.101(11) 0.001(4) 0.006(4) 0.000(4)
N25 0.029(12) 0.018(10) 0.035(13) -0.004(9) 0.002(10) 0.005(9)
N26 0.038(12) 0.022(10) 0.020(11) -0.005(9) 0.008(10) -0.008(9)
N27 0.039(12) 0.027(11) 0.020(11) -0.003(9) -0.005(10) 0.001(9)
N28 0.026(11) 0.012(10) 0.043(13) -0.002(9) 0.003(10) -0.001(8)
N29 0.049(14) 0.025(11) 0.021(12) -0.002(9) 0.002(11) -0.007(10)
N30 0.029(11) 0.018(10) 0.022(11) -0.002(9) 0.002(10) 0.007(9)
C1 0.019(13) 0.020(12) 0.024(14) 0.002(10) 0.001(11) 0.002(10)
C2 0.031(15) 0.026(13) 0.024(14) 0.004(11) -0.006(12) 0.002(11)
C3 0.021(13) 0.046(16) 0.022(14) -0.006(12) 0.000(11) 0.002(12)
C4 0.021(13) 0.026(14) 0.037(16) 0.001(12) 0.001(12) 0.005(11)
C5 0.022(13) 0.027(13) 0.023(13) 0.002(11) 0.001(11) 0.005(11)
C6 0.020(13) 0.025(13) 0.029(15) -0.004(11) 0.004(11) 0.007(10)
C7 0.027(14) 0.023(13) 0.042(17) 0.003(12) 0.010(13) 0.011(11)
C8 0.034(15) 0.016(12) 0.052(18) -0.005(13) 0.002(14) 0.007(11)
C9 0.04(2) 0.03(2) 0.06(3) -0.01(2) 0.02(2) 0.017(19)
C9' 0.03(3) 0.03(3) 0.05(3) 0.00(3) 0.00(3) -0.01(2)
C10' 0.05(2) 0.04(2) 0.06(2) 0.012(16) 0.008(17) 0.002(16)
C10 0.05(2) 0.029(19) 0.05(2) 0.005(16) 0.007(17) 0.006(16)
C11 0.05(2) 0.05(2) 0.06(2) -0.002(16) 0.012(17) 0.014(16)
C11' 0.06(2) 0.05(2) 0.05(2) -0.002(17) 0.006(17) 0.003(16)
C12 0.037(15) 0.018(12) 0.06(2) -0.016(13) 0.009(15) -0.005(11)
C13 0.022(13) 0.023(12) 0.023(14) -0.008(11) 0.008(11) 0.000(10)
C14 0.033(14) 0.017(12) 0.030(15) 0.000(11) 0.001(12) 0.006(10)
C15 0.025(14) 0.032(14) 0.038(17) -0.015(13) 0.007(13) 0.003(11)
C16 0.028(14) 0.029(14) 0.020(13) -0.011(11) 0.008(11) -0.006(11)
C17 0.023(13) 0.023(12) 0.025(14) -0.005(11) 0.004(11) -0.004(10)
C18 0.020(12) 0.023(12) 0.021(13) -0.002(11) -0.003(11) 0.001(10)
C19 0.025(13) 0.031(14) 0.022(14) -0.002(12) 0.002(11) -0.004(11)
C20 0.057(18) 0.017(12) 0.025(15) 0.000(11) 0.015(14) -0.007(12)
C21 0.07(2) 0.035(15) 0.023(16) 0.003(13) 0.002(15) -0.016(14)
C22 0.06(2) 0.041(16) 0.05(2) -0.006(15) 0.029(18) -0.009(15)
C23 0.11(3) 0.030(16) 0.032(19) 0.002(14) 0.00(2) -0.016(18)
C24 0.063(18) 0.015(12) 0.034(16) -0.003(12) 0.013(15) 0.000(12)
C25 0.029(14) 0.025(13) 0.026(14) 0.008(11) 0.003(12) 0.008(11)
C26 0.042(17) 0.019(12) 0.037(16) 0.009(12) 0.011(14) 0.004(11)
C27 0.040(17) 0.032(15) 0.039(17) 0.014(13) 0.010(14) 0.016(13)
C28 0.038(15) 0.035(15) 0.024(15) 0.009(12) 0.002(12) 0.013(12)
C29 0.034(15) 0.024(13) 0.017(13) 0.001(11) -0.001(12) 0.009(11)
C30 0.033(15) 0.025(13) 0.021(14) -0.002(11) 0.009(12) 0.008(11)
C31 0.035(15) 0.028(14) 0.021(14) -0.001(11) -0.007(12) 0.009(11)
C32 0.042(16) 0.026(13) 0.033(16) -0.008(13) -0.010(13) 0.005(12)
C33 0.044(17) 0.020(13) 0.053(19) -0.014(13) -0.009(15) -0.006(12)
C34 0.08(2) 0.042(17) 0.05(2) -0.022(17) -0.017(18) 0.012(16)
C35 0.07(2) 0.032(16) 0.06(2) -0.009(15) -0.016(18) -0.008(15)
C36 0.039(16) 0.029(14) 0.044(17) 0.003(13) 0.009(14) 0.001(12)
C37 0.027(14) 0.015(12) 0.036(16) -0.001(11) -0.004(12) 0.003(10)
C38 0.033(15) 0.013(12) 0.041(16) 0.006(11) -0.014(13) 0.000(10)
C39 0.036(15) 0.023(13) 0.040(17) -0.011(12) -0.003(14) 0.009(12)
C40 0.026(14) 0.022(13) 0.040(16) -0.004(12) -0.002(12) 0.004(11)
C41 0.030(14) 0.015(12) 0.035(15) -0.003(11) -0.009(12) 0.000(10)
C42 0.030(14) 0.016(12) 0.032(15) -0.002(11) -0.010(12) 0.000(10)
C43 0.025(14) 0.024(13) 0.041(16) -0.004(12) 0.009(13) -0.001(11)
C44 0.021(13) 0.015(11) 0.044(17) -0.006(12) 0.007(12) -0.004(10)
C45 0.031(15) 0.019(12) 0.040(16) -0.003(12) 0.010(13) 0.001(11)
C46 0.040(15) 0.018(12) 0.036(16) -0.003(12) 0.007(13) 0.001(11)
C47 0.037(15) 0.019(12) 0.057(19) -0.006(13) 0.013(14) -0.005(11)
C48 0.066(19) 0.026(14) 0.034(17) 0.008(13) 0.001(15) 0.010(13)
C49 0.017(12) 0.029(13) 0.026(14) 0.002(11) -0.008(11) -0.001(10)
C50 0.024(13) 0.020(12) 0.041(16) 0.005(12) -0.008(12) -0.009(10)
C51 0.024(14) 0.032(14) 0.036(16) 0.008(13) 0.012(12) 0.003(11)
C52 0.035(15) 0.033(14) 0.033(16) 0.002(12) 0.009(13) -0.004(12)
C53 0.037(15) 0.021(12) 0.023(14) 0.002(11) 0.004(12) -0.002(11)
C54 0.027(13) 0.026(13) 0.020(13) 0.012(11) -0.005(11) -0.006(11)
C55 0.050(17) 0.043(17) 0.023(15) -0.001(13) 0.000(14) -0.012(14)
C56 0.065(19) 0.023(13) 0.025(14) -0.010(12) 0.008(14) -0.009(13)
C57 0.052(17) 0.020(13) 0.035(16) -0.002(12) -0.008(14) -0.017(12)
C58 0.053(19) 0.023(14) 0.08(2) -0.002(15) 0.015(19) 0.000(13)
C59 0.13(3) 0.059(19) 0.064(19) -0.038(16) 0.046(19) -0.056(18)
C60 0.044(16) 0.019(12) 0.039(17) -0.001(12) -0.001(14) -0.017(11)
C61 0.036(15) 0.020(12) 0.020(13) 0.004(11) 0.011(12) 0.001(11)
C62 0.030(14) 0.030(13) 0.018(13) -0.008(11) 0.010(12) -0.011(12)
C63 0.023(14) 0.044(16) 0.024(15) -0.010(13) -0.002(12) -0.015(12)
C64 0.024(14) 0.043(16) 0.032(16) -0.007(13) 0.007(12) 0.008(12)
C65 0.028(14) 0.020(12) 0.025(14) -0.007(11) 0.001(12) 0.004(11)
C66 0.027(14) 0.023(12) 0.024(14) -0.004(11) 0.011(12) 0.000(11)
C67 0.034(15) 0.027(13) 0.027(15) -0.007(12) 0.005(13) 0.007(12)
C68 0.033(14) 0.022(12) 0.020(14) 0.001(11) 0.004(12) 0.013(11)
C69 0.041(16) 0.020(13) 0.044(17) 0.002(13) 0.005(14) 0.007(12)
C70 0.068(19) 0.026(14) 0.08(2) 0.010(15) 0.008(17) 0.015(14)
C71 0.055(19) 0.035(15) 0.039(18) 0.003(14) 0.009(16) 0.002(14)
C72 0.041(15) 0.022(12) 0.026(14) 0.000(11) 0.014(13) -0.006(11)
O1W 0.055(16) 0.11(2) 0.08(2) 0.014(16) 0.012(15) -0.010(16)
O2W 0.04(2) 0.07(3) 0.04(2) -0.04(2) 0.00(2) 0.01(2)
O3W 0.055(11) 0.055(11) 0.057(11) 0.002(4) 0.004(4) -0.001(4)
O4W 0.10(4) 0.11(4) 0.07(3) 0.01(3) 0.01(3) 0.04(3)
O5W 0.11(4) 0.08(4) 0.15(6) 0.04(4) 0.06(4) 0.04(3)
O6W 0.07(3) 0.03(2) 0.06(3) 0.00(2) -0.01(2) -0.010(19)
O7W 0.12(5) 0.06(3) 0.24(9) -0.07(5) -0.08(5) -0.01(3)

loop_
_atom_type_symbol
_atom_type_description
_atom_type_scat_dispersion_real
_atom_type_scat_dispersion_imag
_atom_type_scat_source
C C 0.0033 0.0016 'International Tables Vol C Tables 4.2.6.8 and 6.1.1.4'
H H 0.0000 0.0000 'International Tables Vol C Tables 4.2.6.8 and 6.1.1.4'
N N 0.0061 0.0033 'International Tables Vol C Tables 4.2.6.8 and 6.1.1.4'
O O 0.0106 0.0060 'International Tables Vol C Tables 4.2.6.8 and 6.1.1.4'
Cl Cl 0.1484 0.1585 'International Tables Vol C Tables 4.2.6.8 and 6.1.1.4'
Na Na 0.0362 0.0249 'International Tables Vol C Tables 4.2.6.8 and 6.1.1.4'
Mn Mn 0.3368 0.7283 'International Tables Vol C Tables 4.2.6.8 and 6.1.1.4'

loop_
_geom_angle_atom_site_label_1
_geom_angle_atom_site_label_2
_geom_angle_atom_site_label_3
_geom_angle
O5 Mn1 O15 96.9(6)
O5 Mn1 O10 91.8(6)
O15 Mn1 O10 100.0(6)
O5 Mn1 N4 166.8(7)
O15 Mn1 N4 93.8(7)
O10 Mn1 N4 94.0(7)
O5 Mn1 N1 91.3(7)
O15 Mn1 N1 165.8(7)
O10 Mn1 N1 91.3(7)
N4 Mn1 N1 76.8(8)
O5 Mn1 N7 94.8(7)
O15 Mn1 N7 91.3(7)
O10 Mn1 N7 166.1(7)
N4 Mn1 N7 77.1(7)
N1 Mn1 N7 76.4(8)
O20 Mn2 O25 101.3(6)
O20 Mn2 O30 93.5(6)
O25 Mn2 O30 93.7(6)
O20 Mn2 N1 90.4(7)
O25 Mn2 N1 91.9(7)
O30 Mn2 N1 172.4(7)
O20 Mn2 N4 163.5(7)
O25 Mn2 N4 89.6(6)
O30 Mn2 N4 98.1(7)
N1 Mn2 N4 76.8(8)
O20 Mn2 N7 90.3(6)
O25 Mn2 N7 164.4(7)
O30 Mn2 N7 96.0(8)
N1 Mn2 N7 77.5(8)
N4 Mn2 N7 76.9(7)
O5 Mn3 O1 93.9(6)
O5 Mn3 O3 174.4(7)
O1 Mn3 O3 91.1(6)
O5 Mn3 N25 82.9(7)
O1 Mn3 N25 176.6(7)
O3 Mn3 N25 92.0(7)
O5 Mn3 N13 91.4(7)
O1 Mn3 N13 82.1(6)
O3 Mn3 N13 91.7(6)
N25 Mn3 N13 99.1(7)
O5 Mn3 N10 91.3(7)
O1 Mn3 N10 78.8(6)
O3 Mn3 N10 87.3(7)
N25 Mn3 N10 100.1(8)
N13 Mn3 N10 160.8(6)
O1 Mn4 O15 94.7(7)
O1 Mn4 O13 91.5(7)
O15 Mn4 O13 168.3(7)
O1 Mn4 N27 177.6(7)
O15 Mn4 N27 83.8(8)
O13 Mn4 N27 90.3(7)
O1 Mn4 Cl1 83.9(4)
O15 Mn4 Cl1 92.7(5)
O13 Mn4 Cl1 97.8(4)
N27 Mn4 Cl1 94.4(6)
O1 Mn4 N13 74.2(6)
O15 Mn4 N13 86.7(6)
O13 Mn4 N13 85.4(5)
N27 Mn4 N13 107.4(7)
Cl1 Mn4 N13 158.0(5)
O10 Mn5 O8 174.6(7)
O10 Mn5 O1 93.3(6)
O8 Mn5 O1 91.9(6)
O10 Mn5 N26 82.7(7)
O8 Mn5 N26 92.1(7)
O1 Mn5 N26 176.0(7)
O10 Mn5 N10 88.6(6)
O8 Mn5 N10 91.1(6)
O1 Mn5 N10 79.3(6)
N26 Mn5 N10 100.5(8)
O10 Mn5 Cl1 92.2(5)
O8 Mn5 Cl1 89.9(5)
O1 Mn5 Cl1 81.4(5)
N26 Mn5 Cl1 98.7(6)
N10 Mn5 Cl1 160.7(5)
O25 Mn6 O2 92.8(6)
O25 Mn6 O23 175.2(7)
O2 Mn6 O23 92.0(6)
O25 Mn6 N29 83.2(7)
O2 Mn6 N29 171.8(8)
O23 Mn6 N29 92.1(7)
O25 Mn6 N22 88.6(10)
O2 Mn6 N22 98.1(11)
O23 Mn6 N22 90.3(10)
N29 Mn6 N22 88.9(12)
O25 Mn6 N19 90.9(8)
O2 Mn6 N19 81.4(7)
O23 Mn6 N19 90.3(8)
N29 Mn6 N19 91.5(8)
N22 Mn6 N19 179.3(11)
O28 Mn7 O30 174.0(8)
O28 Mn7 O2 91.9(7)
O30 Mn7 O2 93.3(7)
O28 Mn7 N30 91.6(8)
O30 Mn7 N30 83.4(8)
O2 Mn7 N30 176.0(7)
O28 Mn7 N16 88.1(7)
O30 Mn7 N16 89.8(7)
O2 Mn7 N16 79.8(7)
N30 Mn7 N16 102.3(7)
O28 Mn7 N19 93.0(8)
O30 Mn7 N19 90.6(7)
O2 Mn7 N19 83.1(9)
N30 Mn7 N19 94.7(9)
N16 Mn7 N19 162.9(10)
O20 Mn8 O18 169.8(8)
O20 Mn8 O2 92.9(6)
O18 Mn8 O2 92.2(6)
O20 Mn8 N28 83.9(7)
O18 Mn8 N28 92.3(7)
O2 Mn8 N28 171.4(8)
O20 Mn8 N16 95.1(7)
O18 Mn8 N16 94.4(8)
O2 Mn8 N16 81.2(7)
N28 Mn8 N16 91.2(8)
O20 Mn8 N24 84.0(10)
O18 Mn8 N24 86.9(11)
O2 Mn8 N24 93.2(11)
N28 Mn8 N24 94.3(12)
N16 Mn8 N24 174.3(11)
O8 Na1 O13 103.7(6)
O8 Na1 O3 101.5(6)
O13 Na1 O3 100.5(6)
O8 Na1 O4 121.0(7)
O13 Na1 O4 134.7(6)
O3 Na1 O4 66.1(5)
O8 Na1 O9 66.3(5)
O13 Na1 O9 108.2(6)
O3 Na1 O9 150.6(7)
O4 Na1 O9 96.4(6)
O8 Na1 O14 141.1(6)
O13 Na1 O14 64.9(6)
O3 Na1 O14 116.9(6)
O4 Na1 O14 82.6(6)
O9 Na1 O14 81.7(5)
O8 Na1 O1 64.4(5)
O13 Na1 O1 63.4(5)
O3 Na1 O1 63.4(5)
O4 Na1 O1 129.0(5)
O9 Na1 O1 125.2(5)
O14 Na1 O1 127.0(6)
O18 Na2 O28 99.1(6)
O18 Na2 O23 109.5(6)
O28 Na2 O23 96.0(6)
O18 Na2 O24 143.5(7)
O28 Na2 O24 117.2(6)
O23 Na2 O24 65.4(5)
O18 Na2 O29 114.6(6)
O28 Na2 O29 65.0(6)
O23 Na2 O29 134.0(6)
O24 Na2 O29 85.9(6)
O18 Na2 O19 64.0(5)
O28 Na2 O19 139.8(6)
O23 Na2 O19 123.6(7)
O24 Na2 O19 88.2(6)
O29 Na2 O19 88.3(6)
O18 Na2 O2 63.3(5)
O28 Na2 O2 64.1(6)
O23 Na2 O2 63.4(5)
O24 Na2 O2 128.5(6)
O29 Na2 O2 127.7(6)
O19 Na2 O2 125.0(6)
Mn4 Cl1 Mn5 76.88(18)
Mn4 O1 Mn3 122.3(7)
Mn4 O1 Mn5 117.2(7)
Mn3 O1 Mn5 117.7(8)
Mn4 O1 Na1 95.6(6)
Mn3 O1 Na1 96.2(5)
Mn5 O1 Na1 95.0(6)
Mn8 O2 Mn6 134.7(9)
Mn8 O2 Mn7 111.5(8)
Mn6 O2 Mn7 111.3(7)
Mn8 O2 Na2 94.9(6)
Mn6 O2 Na2 95.9(6)
Mn7 O2 Na2 94.6(6)
C6 O3 Mn3 130.1(13)
C6 O3 Na1 120.6(13)
Mn3 O3 Na1 109.3(7)
C1 O4 C12 117.1(17)
C1 O4 Na1 119.0(12)
C12 O4 Na1 123.6(13)
C9' O5 C9 49(3)
C9' O5 Mn3 114(3)
C9 O5 Mn3 111(2)
C9' O5 Mn1 117(3)
C9 O5 Mn1 122(2)
Mn3 O5 Mn1 122.6(7)
C10' O6 C10 42(3)
C11' O7 C11 65(3)
C18 O8 Mn5 125.5(12)
C18 O8 Na1 121.5(12)
Mn5 O8 Na1 108.6(7)
C13 O9 C24 115.0(16)
C13 O9 Na1 118.8(12)
C24 O9 Na1 126.1(13)
C21 O10 Mn5 112.6(14)
C21 O10 Mn1 122.1(13)
Mn5 O10 Mn1 122.2(7)
C22 O11 H11 109.5
C23 O12 H12 109.5
C23 O12' H12' 109.5
C30 O13 Mn4 127.7(15)
C30 O13 Na1 117.6(14)
Mn4 O13 Na1 108.7(7)
C25 O14 C36 115.1(19)
C25 O14 Na1 111.9(12)
C36 O14 Na1 132.8(16)
C33 O15 Mn4 112.4(13)
C33 O15 Mn1 120.4(14)
Mn4 O15 Mn1 121.3(8)
C34 O16 H16 109.5
C35 O17 H17 109.5
C42 O18 Mn8 128.4(14)
C42 O18 Na2 120.0(13)
Mn8 O18 Na2 109.0(7)
C37 O19 C48 115.6(17)
C37 O19 Na2 112.3(12)
C48 O19 Na2 131.9(14)
C45 O20 Mn8 112.1(12)
C45 O20 Mn2 124.4(12)
Mn8 O20 Mn2 123.1(7)
C46 O21 H21 109.5
C47 O22 H22 109.5
C54 O23 Mn6 128.9(14)
C54 O23 Na2 121.1(13)
Mn6 O23 Na2 108.7(7)
C49 O24 C60 116.2(17)
C49 O24 Na2 120.0(12)
C60 O24 Na2 123.2(14)
C57 O25 Mn6 112.6(13)
C57 O25 Mn2 123.2(12)
Mn6 O25 Mn2 123.0(8)
C58 O26 H26 109.5
C58 O26' H26' 109.5
C59 O27 H27 109.5
C66 O28 Mn7 128.7(15)
C66 O28 Na2 121.6(14)
Mn7 O28 Na2 109.4(8)
C61 O29 C72 115.8(19)
C61 O29 Na2 117.1(13)
C72 O29 Na2 126.8(15)
C69 O30 Mn7 112.8(14)
C69 O30 Mn2 121.4(14)
Mn7 O30 Mn2 121.7(8)
C70 O31 H31 109.5
C70 O31' H31' 109.5
C71 O32 H32 109.5
N2 N1 Mn2 135(2)
N2 N1 Mn1 136(2)
Mn2 N1 Mn1 88.2(9)
N1 N2 N3 178(5)
N5 N4 Mn1 132.1(15)
N5 N4 Mn2 138.7(16)
Mn1 N4 Mn2 89.1(8)
N6 N5 N4 177(3)
N8 N7 Mn2 131(2)
N8 N7 Mn1 135.3(19)
Mn2 N7 Mn1 87.2(9)
N7 N8 N9 179(4)
N11 N10 Mn5 135.2(19)
N11 N10 Mn3 137.9(19)
Mn5 N10 Mn3 82.9(7)
N10 N11 N12 178(4)
N14 N13 Mn3 136(2)
N14 N13 Mn4 131(3)
Mn3 N13 Mn4 80.3(5)
N13 N14 N15 167(5)
N17 N16 Mn8 126.3(17)
N17 N16 Mn7 144.7(19)
Mn8 N16 Mn7 86.6(8)
N18 N17 N16 179(3)
N20 N19 Mn7 137(3)
N20 N19 Mn6 121(3)
Mn7 N19 Mn6 83.7(10)
N19 N20 N21 174(4)
N23 N22 Mn6 99(3)
N22 N23 N24 169(4)
N23 N24 Mn8 107(3)
C7 N25 C8 118.9(18)
C7 N25 Mn3 126.2(15)
C8 N25 Mn3 114.9(14)
C19 N26 C20 121.1(18)
C19 N26 Mn5 124.5(15)
C20 N26 Mn5 113.6(14)
C31 N27 C32 123(2)
C31 N27 Mn4 125.3(17)
C32 N27 Mn4 112.0(15)
C43 N28 C44 122.6(18)
C43 N28 Mn8 124.9(15)
C44 N28 Mn8 112.2(13)
C55 N29 C56 120(2)
C55 N29 Mn6 125.8(17)
C56 N29 Mn6 114.1(14)
C67 N30 C68 120(2)
C67 N30 Mn7 126.0(17)
C68 N30 Mn7 113.9(15)
C2 C1 O4 126(2)
C2 C1 C6 120(2)
O4 C1 C6 114.4(18)
C1 C2 C3 122(2)
C1 C2 H2 119.2
C3 C2 H2 119.2
C4 C3 C2 119(2)
C4 C3 H3 120.4
C2 C3 H3 120.4
C3 C4 C5 122(2)
C3 C4 H4 118.9
C5 C4 H4 118.9
C6 C5 C4 118(2)
C6 C5 C7 124(2)
C4 C5 C7 118.5(19)
O3 C6 C1 118.6(18)
O3 C6 C5 123(2)
C1 C6 C5 119(2)
N25 C7 C5 125(2)
N25 C7 H7 117.4
C5 C7 H7 117.4
C9 C8 C11' 61(3)
C9 C8 C10' 135(3)
C11' C8 C10' 115(4)
C9 C8 C10 115(4)
C11' C8 C10 149(4)
C10' C8 C10 44(3)
C9 C8 C11 124(3)
C11' C8 C11 67(3)
C10' C8 C11 57(3)
C10 C8 C11 100(3)
C9 C8 N25 105(2)
C11' C8 N25 107(3)
C10' C8 N25 118(3)
C10 C8 N25 103(3)
C11 C8 N25 107(3)
C9 C8 C9' 45(3)
C11' C8 C9' 105(4)
C10' C8 C9' 109(4)
C10 C8 C9' 72(4)
C11 C8 C9' 151(3)
N25 C8 C9' 102(3)
C8 C9 O5 111(3)
O5 C9' C8 104(4)
C8 C10' O6 107(4)
C8 C10 O6 103(4)
C8 C11 O7 103(3)
C8 C11' O7 112(4)
O4 C12 H12A 109.5
O4 C12 H12B 109.5
H12A C12 H12B 109.5
O4 C12 H12C 109.5
H12A C12 H12C 109.5
H12B C12 H12C 109.5
C14 C13 O9 124(2)
C14 C13 C18 122(2)
O9 C13 C18 114.3(17)
C13 C14 C15 120(2)
C13 C14 H14 120.1
C15 C14 H14 120.1
C16 C15 C14 120(2)
C16 C15 H15 119.9
C14 C15 H15 119.9
C15 C16 C17 121(2)
C15 C16 H16A 119.5
C17 C16 H16A 119.5
C18 C17 C19 124(2)
C18 C17 C16 119(2)
C19 C17 C16 117(2)
O8 C18 C17 122.9(19)
O8 C18 C13 119.1(18)
C17 C18 C13 118.0(19)
N26 C19 C17 126(2)
N26 C19 H19 117.2
C17 C19 H19 117.2
N26 C20 C21 105.4(18)
N26 C20 C23 113(2)
C21 C20 C23 113(2)
N26 C20 C22 108(2)
C21 C20 C22 108(2)
C23 C20 C22 109(2)
O10 C21 C20 109(2)
O10 C21 H21A 109.9
C20 C21 H21A 109.9
O10 C21 H21B 109.9
C20 C21 H21B 109.9
H21A C21 H21B 108.3
O11 C22 C20 112(2)
O11 C22 H22A 109.3
C20 C22 H22A 109.3
O11 C22 H22B 109.3
C20 C22 H22B 109.3
H22A C22 H22B 108.0
O12 C23 O12' 99(4)
O12 C23 C20 112(3)
O12' C23 C20 108(3)
O9 C24 H24A 109.5
O9 C24 H24B 109.5
H24A C24 H24B 109.5
O9 C24 H24C 109.5
H24A C24 H24C 109.5
H24B C24 H24C 109.5
O14 C25 C26 126(2)
O14 C25 C30 114(2)
C26 C25 C30 119(2)
C27 C26 C25 122(2)
C27 C26 H26A 118.8
C25 C26 H26A 118.8
C26 C27 C28 119(2)
C26 C27 H27A 120.5
C28 C27 H27A 120.5
C27 C28 C29 120(3)
C27 C28 H28 119.9
C29 C28 H28 119.9
C30 C29 C28 121(2)
C30 C29 C31 122(2)
C28 C29 C31 117(2)
O13 C30 C29 126(2)
O13 C30 C25 116(2)
C29 C30 C25 118(2)
N27 C31 C29 124(2)
N27 C31 H31A 117.8
C29 C31 H31A 117.8
N27 C32 C34 107(2)
N27 C32 C35 111(2)
C34 C32 C35 112(3)
N27 C32 C33 104(2)
C34 C32 C33 112(2)
C35 C32 C33 110(2)
O15 C33 C32 109(2)
O15 C33 H33A 109.9
C32 C33 H33A 109.9
O15 C33 H33B 109.9
C32 C33 H33B 109.9
H33A C33 H33B 108.3
O16 C34 C32 110(2)
O16 C34 H34A 109.7
C32 C34 H34A 109.7
O16 C34 H34B 109.7
C32 C34 H34B 109.7
H34A C34 H34B 108.2
O17 C35 C32 109(2)
O17 C35 H35A 109.8
C32 C35 H35A 109.8
O17 C35 H35B 109.8
C32 C35 H35B 109.8
H35A C35 H35B 108.3
O14 C36 H36A 109.5
O14 C36 H36B 109.5
H36A C36 H36B 109.5
O14 C36 H36C 109.5
H36A C36 H36C 109.5
H36B C36 H36C 109.5
C38 C37 O19 124(2)
C38 C37 C42 121(2)
O19 C37 C42 114.9(19)
C37 C38 C39 120(2)
C37 C38 H38 120.1
C39 C38 H38 120.1
C40 C39 C38 120(2)
C40 C39 H39 120.2
C38 C39 H39 120.2
C39 C40 C41 121(2)
C39 C40 H40 119.6
C41 C40 H40 119.6
C42 C41 C40 120(2)
C42 C41 C43 122(2)
C40 C41 C43 118(2)
O18 C42 C41 124.7(19)
O18 C42 C37 117(2)
C41 C42 C37 118(2)
N28 C43 C41 126(2)
N28 C43 H43 116.8
C41 C43 H43 116.8
N28 C44 C45 104.6(17)
N28 C44 C46 109(2)
C45 C44 C46 109.5(19)
N28 C44 C47 111.2(18)
C45 C44 C47 110(2)
C46 C44 C47 112(2)
O20 C45 C44 108.4(19)
O20 C45 H45A 110.0
C44 C45 H45A 110.0
O20 C45 H45B 110.0
C44 C45 H45B 110.0
H45A C45 H45B 108.4
O21 C46 C44 112.3(19)
O21 C46 H46A 109.2
C44 C46 H46A 109.2
O21 C46 H46B 109.2
C44 C46 H46B 109.2
H46A C46 H46B 107.9
O22 C47 C44 110(2)
O22 C47 H47A 109.6
C44 C47 H47A 109.6
O22 C47 H47B 109.6
C44 C47 H47B 109.6
H47A C47 H47B 108.2
O19 C48 H48A 109.5
O19 C48 H48B 109.5
H48A C48 H48B 109.5
O19 C48 H48C 109.5
H48A C48 H48C 109.5
H48B C48 H48C 109.5
C50 C49 O24 124(2)
C50 C49 C54 121(2)
O24 C49 C54 114.2(19)
C49 C50 C51 121(2)
C49 C50 H50 119.5
C51 C50 H50 119.5
C52 C51 C50 119(2)
C52 C51 H51 120.5
C50 C51 H51 120.5
C51 C52 C53 122(2)
C51 C52 H52 119.1
C53 C52 H52 119.1
C52 C53 C54 119(2)
C52 C53 C55 119(2)
C54 C53 C55 123(2)
O23 C54 C49 119(2)
O23 C54 C53 123(2)
C49 C54 C53 118(2)
N29 C55 C53 126(2)
N29 C55 H55 116.8
C53 C55 H55 116.8
N29 C56 C59 113(2)
N29 C56 C57 103.7(19)
C59 C56 C57 109(2)
N29 C56 C58 105(2)
C59 C56 C58 117(3)
C57 C56 C58 108(2)
O25 C57 C56 110.2(19)
O25 C57 H57A 109.6
C56 C57 H57A 109.6
O25 C57 H57B 109.6
C56 C57 H57B 109.6
H57A C57 H57B 108.1
O26 C58 O26' 100(3)
O26 C58 C56 107(3)
O26' C58 C56 120(3)
O27 C59 C56 120(3)
O27 C59 H59A 107.3
C56 C59 H59A 107.3
O27 C59 H59B 107.3
C56 C59 H59B 107.3
H59A C59 H59B 106.9
O24 C60 H60A 109.5
O24 C60 H60B 109.5
H60A C60 H60B 109.5
O24 C60 H60C 109.5
H60A C60 H60C 109.5
H60B C60 H60C 109.5
O29 C61 C62 126(2)
O29 C61 C66 114(2)
C62 C61 C66 120(2)
C61 C62 C63 121(2)
C61 C62 H62 119.7
C63 C62 H62 119.7
C64 C63 C62 120(2)
C64 C63 H63 120.0
C62 C63 H63 120.0
C63 C64 C65 122(3)
C63 C64 H64 119.2
C65 C64 H64 119.2
C66 C65 C64 120(2)
C66 C65 C67 122(2)
C64 C65 C67 118(2)
O28 C66 C65 125(2)
O28 C66 C61 118(2)
C65 C66 C61 118(2)
N30 C67 C65 125(2)
N30 C67 H67 117.4
C65 C67 H67 117.4
C70 C68 N30 113(2)
C70 C68 C71 112(2)
N30 C68 C71 106.5(17)
C70 C68 C69 112(2)
N30 C68 C69 103.6(18)
C71 C68 C69 110(2)
O30 C69 C68 111.4(18)
O30 C69 H69A 109.4
C68 C69 H69A 109.4
O30 C69 H69B 109.4
C68 C69 H69B 109.4
H69A C69 H69B 108.0
O31 C70 O31' 103(3)
O31 C70 C68 114(3)
O31' C70 C68 120(3)
O32 C71 C68 112(2)
O32 C71 H71A 109.3
C68 C71 H71A 109.3
O32 C71 H71B 109.3
C68 C71 H71B 109.3
H71A C71 H71B 107.9
O29 C72 H72A 109.5
O29 C72 H72B 109.5
H72A C72 H72B 109.5
O29 C72 H72C 109.5
H72A C72 H72C 109.5
H72B C72 H72C 109.5
H1WA O1W H1WB 105(10)

loop_
_geom_bond_atom_site_label_1
_geom_bond_atom_site_label_2
_geom_bond_distance
Mn1 O5 2.120(15)
Mn1 O15 2.128(17)
Mn1 O10 2.140(15)
Mn1 N4 2.27(2)
Mn1 N1 2.32(2)
Mn1 N7 2.33(2)
Mn2 O20 2.117(14)
Mn2 O25 2.123(15)
Mn2 O30 2.132(17)
Mn2 N1 2.28(2)
Mn2 N4 2.30(2)
Mn2 N7 2.31(2)
Mn3 O5 1.880(15)
Mn3 O1 1.885(14)
Mn3 O3 1.899(15)
Mn3 N25 1.977(19)
Mn3 N13 2.402(19)
Mn3 N10 2.47(2)
Mn4 O1 1.882(15)
Mn4 O15 1.885(15)
Mn4 O13 1.893(15)
Mn4 N27 2.00(2)
Mn4 Cl1 2.564(6)
Mn4 N13 2.702(17)
Mn5 O10 1.893(14)
Mn5 O8 1.900(14)
Mn5 O1 1.907(13)
Mn5 N26 1.989(18)
Mn5 N10 2.44(2)
Mn5 Cl1 2.636(7)
Mn6 O25 1.885(15)
Mn6 O2 1.894(15)
Mn6 O23 1.906(15)
Mn6 N29 1.98(2)
Mn6 N22 2.37(4)
Mn6 N19 2.41(3)
Mn7 O28 1.897(16)
Mn7 O30 1.905(15)
Mn7 O2 1.929(17)
Mn7 N30 1.99(2)
Mn7 N16 2.31(2)
Mn7 N19 2.32(2)
Mn8 O20 1.876(14)
Mn8 O18 1.887(15)
Mn8 O2 1.889(14)
Mn8 N28 1.996(18)
Mn8 N16 2.29(2)
Mn8 N24 2.39(4)
Na1 O8 2.364(16)
Na1 O13 2.365(19)
Na1 O3 2.367(16)
Na1 O4 2.430(17)
Na1 O9 2.464(16)
Na1 O14 2.505(18)
Na1 O1 2.741(16)
Na2 O18 2.374(18)
Na2 O28 2.374(19)
Na2 O23 2.397(18)
Na2 O24 2.435(16)
Na2 O29 2.494(18)
Na2 O19 2.565(17)
Na2 O2 2.767(16)
O3 C6 1.33(3)
O4 C1 1.37(2)
O4 C12 1.44(3)
O5 C9' 1.42(7)
O5 C9 1.51(4)
O6 C10' 1.48(5)
O6 C10 1.53(5)
O7 C11' 1.46(5)
O7 C11 1.56(5)
O8 C18 1.35(2)
O9 C13 1.39(3)
O9 C24 1.43(3)
O10 C21 1.42(3)
O11 C22 1.41(3)
O11 H11 0.8200
O12 C23 1.34(5)
O12 H12 0.8200
O12' C23 1.46(5)
O12' H12' 0.8200
O13 C30 1.34(3)
O14 C25 1.37(3)
O14 C36 1.43(3)
O15 C33 1.45(3)
O16 C34 1.41(4)
O16 H16 0.8200
O17 C35 1.41(3)
O17 H17 0.8200
O18 C42 1.35(3)
O19 C37 1.39(3)
O19 C48 1.43(3)
O20 C45 1.46(3)
O21 C46 1.42(3)
O21 H21 0.8200
O22 C47 1.41(3)
O22 H22 0.8200
O23 C54 1.33(2)
O24 C49 1.38(3)
O24 C60 1.45(3)
O25 C57 1.44(3)
O26 C58 1.40(5)
O26 H26 0.8200
O26' C58 1.41(4)
O26' H26' 0.8200
O27 C59 1.29(4)
O27 H27 0.8200
O28 C66 1.32(3)
O29 C61 1.37(3)
O29 C72 1.45(3)
O30 C69 1.43(3)
O31 C70 1.34(6)
O31 H31 0.8200
O31' C70 1.49(5)
O31' H31' 0.8200
O32 C71 1.46(4)
O32 H32 0.8200
N1 N2 1.11(4)
N2 N3 1.20(5)
N4 N5 1.18(3)
N5 N6 1.16(3)
N7 N8 1.09(4)
N8 N9 1.22(5)
N10 N11 1.05(4)
N11 N12 1.26(5)
N13 N14 1.04(3)
N14 N15 1.17(3)
N16 N17 1.17(3)
N17 N18 1.16(3)
N19 N20 0.95(3)
N20 N21 1.32(5)
N22 N23 1.04(3)
N23 N24 1.11(4)
N25 C7 1.30(3)
N25 C8 1.51(3)
N26 C19 1.30(3)
N26 C20 1.48(3)
N27 C31 1.31(3)
N27 C32 1.49(3)
N28 C43 1.28(3)
N28 C44 1.50(3)
N29 C55 1.29(3)
N29 C56 1.51(3)
N30 C67 1.28(3)
N30 C68 1.51(3)
C1 C2 1.35(3)
C1 C6 1.41(3)
C2 C3 1.40(3)
C2 H2 0.9300
C3 C4 1.33(3)
C3 H3 0.9300
C4 C5 1.42(3)
C4 H4 0.9300
C5 C6 1.42(3)
C5 C7 1.44(3)
C7 H7 0.9300
C8 C9 1.43(6)
C8 C11' 1.44(3)
C8 C10' 1.44(5)
C8 C10 1.49(5)
C8 C11 1.51(3)
C8 C9' 1.66(7)
C12 H12A 0.9600
C12 H12B 0.9600
C12 H12C 0.9600
C13 C14 1.38(3)
C13 C18 1.41(3)
C14 C15 1.40(3)
C14 H14 0.9300
C15 C16 1.35(3)
C15 H15 0.9300
C16 C17 1.43(3)
C16 H16A 0.9300
C17 C18 1.41(3)
C17 C19 1.42(3)
C19 H19 0.9300
C20 C21 1.52(4)
C20 C23 1.53(4)
C20 C22 1.54(4)
C21 H21A 0.9700
C21 H21B 0.9700
C22 H22A 0.9700
C22 H22B 0.9700
C24 H24A 0.9600
C24 H24B 0.9600
C24 H24C 0.9600
C25 C26 1.38(3)
C25 C30 1.45(3)
C26 C27 1.37(4)
C26 H26A 0.9300
C27 C28 1.40(4)
C27 H27A 0.9300
C28 C29 1.42(3)
C28 H28 0.9300
C29 C30 1.38(3)
C29 C31 1.45(3)
C31 H31A 0.9300
C32 C34 1.51(4)
C32 C35 1.51(4)
C32 C33 1.52(4)
C33 H33A 0.9700
C33 H33B 0.9700
C34 H34A 0.9700
C34 H34B 0.9700
C35 H35A 0.9700
C35 H35B 0.9700
C36 H36A 0.9600
C36 H36B 0.9600
C36 H36C 0.9600
C37 C38 1.38(3)
C37 C42 1.42(3)
C38 C39 1.40(3)
C38 H38 0.9300
C39 C40 1.38(3)
C39 H39 0.9300
C40 C41 1.40(3)
C40 H40 0.9300
C41 C42 1.39(3)
C41 C43 1.46(3)
C43 H43 0.9300
C44 C45 1.52(3)
C44 C46 1.53(4)
C44 C47 1.53(4)
C45 H45A 0.9700
C45 H45B 0.9700
C46 H46A 0.9700
C46 H46B 0.9700
C47 H47A 0.9700
C47 H47B 0.9700
C48 H48A 0.9600
C48 H48B 0.9600
C48 H48C 0.9600
C49 C50 1.38(3)
C49 C54 1.40(3)
C50 C51 1.39(3)
C50 H50 0.9300
C51 C52 1.37(3)
C51 H51 0.9300
C52 C53 1.42(3)
C52 H52 0.9300
C53 C54 1.43(3)
C53 C55 1.43(3)
C55 H55 0.9300
C56 C59 1.51(3)
C56 C57 1.52(4)
C56 C58 1.56(4)
C57 H57A 0.9700
C57 H57B 0.9700
C59 H59A 0.9700
C59 H59B 0.9700
C60 H60A 0.9600
C60 H60B 0.9600
C60 H60C 0.9600
C61 C62 1.39(3)
C61 C66 1.44(3)
C62 C63 1.39(4)
C62 H62 0.9300
C63 C64 1.35(3)
C63 H63 0.9300
C64 C65 1.42(4)
C64 H64 0.9300
C65 C66 1.41(3)
C65 C67 1.45(3)
C67 H67 0.9300
C68 C70 1.50(3)
C68 C71 1.52(3)
C68 C69 1.52(4)
C69 H69A 0.9700
C69 H69B 0.9700
C71 H71A 0.9700
C71 H71B 0.9700
C72 H72A 0.9600
C72 H72B 0.9600
C72 H72C 0.9600
O1W H1WA 0.84(8)
O1W H1WB 0.84(8)
